data_7126701
loop_
_publ_author_name
'Wang, Guanghui'
'Zhou, Zijun'
'Shen, Xiang'
'Ivlev, Sergei'
'Meggers, Eric'

_publ_section_title
;
 Asymmetric catalysis with a chiral-at-osmium complex.
;
_journal_issue 56
_journal_name_full 'Chemical communications (Cambridge, England)'
_journal_page_first 7714
_journal_page_last 7717
_journal_paper_doi 10.1039/d0cc03280h
_journal_volume 56
_journal_year 2020
_chemical_absolute_configuration ad
_chemical_formula_moiety 'C36 H29 N5 O2 Os, 2(F6 P)'
_chemical_formula_sum 'C36 H29 F12 N5 O2 Os P2'
_chemical_formula_weight 1043.78
_space_group_crystal_system orthorhombic
_space_group_IT_number 19
_space_group_name_Hall 'P 2ac 2ab'
_space_group_name_H-M_alt 'P 21 21 21'
_atom_sites_solution_hydrogens geom
_atom_sites_solution_primary direct
_atom_sites_solution_secondary difmap
_audit_creation_method SHELXL-2018/3
_audit_update_record
;
2020-02-01 deposited with the CCDC.	2020-06-08 downloaded from the CCDC.
;
_cell_angle_alpha 90
_cell_angle_beta 90
_cell_angle_gamma 90
_cell_formula_units_Z 4
_cell_length_a 9.2495(3)
_cell_length_b 10.7934(4)
_cell_length_c 35.8310(11)
_cell_measurement_reflns_used 6883
_cell_measurement_temperature 100
_cell_measurement_theta_max 31.94
_cell_measurement_theta_min 2.20
_cell_volume 3577.1(2)
_computing_cell_refinement 'SAINT V8.38A (Bruker AXS Inc., 2017)'
_computing_data_collection 'SAINT V8.38A (Bruker AXS Inc., 2017)'
_computing_data_reduction 'SAINT V8.38A (Bruker AXS Inc., 2017)'
_computing_molecular_graphics 'Diamond v4.5.3 (Brandenburg, 2018)'
_computing_publication_material 'SAINT V8.38A (Bruker AXS Inc., 2017)'
_computing_structure_refinement 'SHELXL-2018/3 (Sheldrick, 2018)'
_computing_structure_solution 'SHELXT 2014/5 (Sheldrick, 2014)'
_diffrn_ambient_temperature 100
_diffrn_detector 'PHOTON 100'
_diffrn_measured_fraction_theta_full 0.999
_diffrn_measured_fraction_theta_max 0.997
_diffrn_measurement_device_type 'Bruker D8 QUEST'
_diffrn_measurement_method '\w and \f scans'
_diffrn_radiation_collimation '0.3 mm diameter'
_diffrn_radiation_type MoK\a
_diffrn_radiation_wavelength 0.71073
_diffrn_reflns_av_R_equivalents 0.0571
_diffrn_reflns_av_unetI/netI 0.0499
_diffrn_reflns_Laue_measured_fraction_full 0.999
_diffrn_reflns_Laue_measured_fraction_max 0.997
_diffrn_reflns_limit_h_max 13
_diffrn_reflns_limit_h_min -13
_diffrn_reflns_limit_k_max 13
_diffrn_reflns_limit_k_min -16
_diffrn_reflns_limit_l_max 53
_diffrn_reflns_limit_l_min -53
_diffrn_reflns_number 60283
_diffrn_reflns_point_group_measured_fraction_full 1.000
_diffrn_reflns_point_group_measured_fraction_max 0.995
_diffrn_reflns_theta_full 25.242
_diffrn_reflns_theta_max 32.073
_diffrn_reflns_theta_min 2.203
_diffrn_source 'microfocus X-ray tube'
_diffrn_source_current 1.00
_diffrn_source_power 0.050
_diffrn_source_voltage 50.0
_exptl_absorpt_coefficient_mu 3.761
_exptl_absorpt_correction_T_max 0.7463
_exptl_absorpt_correction_T_min 0.6497
_exptl_absorpt_correction_type multi-scan
_exptl_absorpt_process_details
;Krause, L., Herbst-Irmer, R., Sheldrick G.M. & Stalke D.,
J. Appl. Cryst. 48 (2015) 3-10
;
_exptl_crystal_colour yellow
_exptl_crystal_density_diffrn 1.938
_exptl_crystal_density_method 'not measured'
_exptl_crystal_description needle
_exptl_crystal_F_000 2040
_exptl_crystal_size_max 0.287
_exptl_crystal_size_mid 0.082
_exptl_crystal_size_min 0.062
_refine_diff_density_max 2.471
_refine_diff_density_min -4.409
_refine_diff_density_rms 0.156
_refine_ls_abs_structure_details
;
 Flack x determined using 4425 quotients [(I+)-(I-)]/[(I+)+(I-)]
 (Parsons, Flack and Wagner, Acta Cryst. B69 (2013) 249-259).
;
_refine_ls_abs_structure_Flack -0.011(3)
_refine_ls_extinction_method none
_refine_ls_goodness_of_fit_ref 1.108
_refine_ls_hydrogen_treatment constr
_refine_ls_matrix_type full
_refine_ls_number_parameters 551
_refine_ls_number_reflns 12430
_refine_ls_number_restraints 324
_refine_ls_restrained_S_all 1.147
_refine_ls_R_factor_all 0.0491
_refine_ls_R_factor_gt 0.0411
_refine_ls_shift/su_max 0.010
_refine_ls_shift/su_mean 0.000
_refine_ls_structure_factor_coef Fsqd
_refine_ls_weighting_details 'w=1/[\s^2^(Fo^2^)+(0.0152P)^2^+9.8471P] where P=(Fo^2^+2Fc^2^)/3'
_refine_ls_weighting_scheme calc
_refine_ls_wR_factor_gt 0.0674
_refine_ls_wR_factor_ref 0.0692
_reflns_Friedel_coverage 0.797
_reflns_Friedel_fraction_full 1.000
_reflns_Friedel_fraction_max 0.993
_reflns_number_gt 11366
_reflns_number_total 12430
_reflns_threshold_expression 'I > 2\s(I)'
_cod_data_source_file d0cc03280h2.cif
_cod_data_source_block OsAux
_cod_depositor_comments 'Adding full bibliography for 7126701--7126702.cif.'
_cod_database_code 7126701
_shelx_shelxl_version_number 2018/3
_shelx_space_group_comment
;
The symmetry employed for this shelxl refinement is uniquely defined
by the following loop, which should always be used as a source of
symmetry information in preference to the above space-group names.
They are only intended as comments.
;
_shelx_estimated_absorpt_t_min 0.412
_shelx_estimated_absorpt_t_max 0.800

loop_
_space_group_symop_operation_xyz
'x, y, z'
'-x+1/2, -y, z+1/2'
'-x, y+1/2, -z+1/2'
'x+1/2, -y+1/2, -z'

loop_
_atom_site_label
_atom_site_type_symbol
_atom_site_fract_x
_atom_site_fract_y
_atom_site_fract_z
_atom_site_U_iso_or_equiv
_atom_site_adp_type
_atom_site_occupancy
_atom_site_site_symmetry_order
_atom_site_calc_flag
_atom_site_refinement_flags_posn
_atom_site_refinement_flags_adp
_atom_site_refinement_flags_occupancy
_atom_site_disorder_assembly
_atom_site_disorder_group
Os1 Os 0.88185(2) 0.27926(2) 0.39339(2) 0.01133(4) Uani 1 1 d . . . . .
C1 C 1.0141(6) 0.2489(5) 0.43089(16) 0.0186(13) Uani 1 1 d . . . . .
N1 N 0.7500(5) 0.2936(5) 0.34381(12) 0.0134(9) Uani 1 1 d . . . . .
F1 F 0.5559(6) 0.6444(4) 0.35922(12) 0.0421(12) Uani 1 1 d D . . . .
P1 P 0.58867(17) 0.75329(13) 0.33063(5) 0.0231(4) Uani 1 1 d D . . . .
O1 O 1.1015(4) 0.2246(5) 0.45248(11) 0.0288(9) Uani 1 1 d . . . . .
P2 P 0.14694(16) 0.7191(2) 0.44708(4) 0.0278(3) Uani 1 1 d D . . . .
C2 C 0.7860(6) 0.5511(5) 0.41990(16) 0.0154(11) Uani 1 1 d . . . . .
H2 H 0.868425 0.581083 0.406891 0.019 Uiso 1 1 calc R U . . .
N2 N 1.0213(7) -0.0652(5) 0.31547(16) 0.0269(13) Uani 1 1 d . . . . .
F3A F 0.4351(17) 0.808(3) 0.3390(7) 0.083(6) Uani 0.49(3) 1 d D . P A 1
F4A F 0.514(3) 0.666(2) 0.3005(6) 0.088(6) Uani 0.49(3) 1 d D . P A 1
F5A F 0.7379(17) 0.6936(18) 0.3160(7) 0.083(6) Uani 0.49(3) 1 d D . P A 1
F2A F 0.678(3) 0.8418(14) 0.3565(5) 0.088(6) Uani 0.49(3) 1 d D . P A 1
F3B F 0.4214(10) 0.788(2) 0.3274(5) 0.057(3) Uani 0.51(3) 1 d D . P A 2
F5B F 0.7503(9) 0.7089(15) 0.3343(5) 0.057(3) Uani 0.51(3) 1 d D . P A 2
F2B F 0.598(2) 0.8370(11) 0.3668(3) 0.058(4) Uani 0.51(3) 1 d D . P A 2
F4B F 0.559(2) 0.6647(15) 0.2961(4) 0.058(4) Uani 0.51(3) 1 d D . P A 2
O2 O 1.1030(6) 0.5714(4) 0.33227(13) 0.0277(10) Uani 1 1 d . . . . .
C3 C 0.6975(7) 0.6362(6) 0.43834(17) 0.0195(12) Uani 1 1 d . . . . .
H3 H 0.721449 0.721738 0.438053 0.023 Uiso 1 1 calc R U . . .
N3 N 0.7598(5) 0.4298(4) 0.41977(13) 0.0119(9) Uani 1 1 d . . . . .
C4 C 0.5764(6) 0.5969(6) 0.45684(17) 0.0183(12) Uani 1 1 d . . . . .
H4 H 0.514023 0.654390 0.468838 0.022 Uiso 1 1 calc R U . . .
N4 N 0.4919(5) 0.0838(5) 0.46263(14) 0.0163(10) Uani 1 1 d . . . . .
C5 C 0.5469(6) 0.4691(6) 0.45759(16) 0.0152(11) Uani 1 1 d . . . . .
N5 N 1.0249(6) 0.4099(5) 0.36566(15) 0.0158(11) Uani 1 1 d . . . . .
C6 C 0.6417(6) 0.3886(5) 0.43894(14) 0.0112(10) Uani 1 1 d . . . . .
F6 F 0.6187(6) 0.8597(4) 0.30084(14) 0.0484(12) Uani 1 1 d D . . . .
C7 C 0.4271(6) 0.4155(6) 0.47716(16) 0.0178(12) Uani 1 1 d . . . . .
H7 H 0.359697 0.468316 0.489262 0.021 Uiso 1 1 calc R U . . .
F7 F 0.2365(5) 0.7108(6) 0.48500(11) 0.0481(13) Uani 1 1 d D . . . .
C8 C 0.4079(5) 0.2914(6) 0.47882(14) 0.0167(11) Uani 1 1 d . . . . .
H8 H 0.327964 0.258292 0.492153 0.020 Uiso 1 1 calc R U . . .
C9 C 0.5065(6) 0.2102(6) 0.46076(14) 0.0143(10) Uani 1 1 d . . . . .
F12A F 0.0065(15) 0.696(3) 0.4711(6) 0.052(3) Uani 0.57(2) 1 d D . P B 1
F9A F 0.2833(10) 0.7707(17) 0.4235(2) 0.052(3) Uani 0.57(2) 1 d D . P B 1
F8A F 0.1836(19) 0.5821(9) 0.4388(3) 0.054(3) Uani 0.57(2) 1 d D . P B 1
F11A F 0.114(2) 0.8638(7) 0.4568(4) 0.054(3) Uani 0.57(2) 1 d D . P B 1
F9B F 0.2957(10) 0.686(2) 0.4274(4) 0.053(4) Uani 0.43(2) 1 d D . P B 2
F12B F -0.0034(17) 0.709(5) 0.4681(7) 0.053(4) Uani 0.43(2) 1 d D . P B 2
F8B F 0.117(2) 0.5677(8) 0.4469(5) 0.050(4) Uani 0.43(2) 1 d D . P B 2
F11B F 0.150(2) 0.8637(8) 0.4475(5) 0.050(4) Uani 0.43(2) 1 d D . P B 2
F10 F 0.0584(4) 0.7245(5) 0.40877(10) 0.0394(10) Uani 1 1 d D . . . .
C10 C 0.6235(6) 0.2571(4) 0.44024(12) 0.0121(9) Uani 1 1 d . . . . .
C11 C 0.3749(7) 0.0274(6) 0.48470(17) 0.0228(12) Uani 1 1 d . . . . .
H11A H 0.281368 0.058213 0.475783 0.034 Uiso 1 1 calc R U . . .
H11B H 0.387011 0.049342 0.511053 0.034 Uiso 1 1 calc R U . . .
H11C H 0.378286 -0.062891 0.481954 0.034 Uiso 1 1 calc R U . . .
C12 C 0.5870(7) 0.0104(6) 0.44525(18) 0.0214(13) Uani 1 1 d . . . . .
H12 H 0.574406 -0.076777 0.447051 0.026 Uiso 1 1 calc R U . . .
C15 C 0.9503(6) 0.1304(5) 0.36496(16) 0.0166(11) Uani 1 1 d . . . . .
C14 C 0.7264(6) 0.1827(5) 0.42121(15) 0.0131(11) Uani 1 1 d . . . . .
C13 C 0.7026(7) 0.0547(6) 0.42485(18) 0.0207(13) Uani 1 1 d . . . . .
H13 H 0.766802 -0.001975 0.413136 0.025 Uiso 1 1 calc R U . . .
C16 C 1.0460(7) 0.0338(6) 0.37486(18) 0.0224(14) Uani 1 1 d . . . . .
H16 H 1.088260 0.032925 0.399021 0.027 Uiso 1 1 calc R U . . .
C27 C 0.6517(6) 0.3785(5) 0.33492(16) 0.0172(12) Uani 1 1 d . . . . .
H27 H 0.627429 0.439703 0.352928 0.021 Uiso 1 1 calc R U . . .
C26 C 0.5826(6) 0.3819(6) 0.30036(17) 0.0216(13) Uani 1 1 d . . . . .
H26 H 0.514305 0.445194 0.295013 0.026 Uiso 1 1 calc R U . . .
C25 C 0.6134(7) 0.2936(6) 0.27419(14) 0.0218(11) Uani 1 1 d . . . . .
H25 H 0.566629 0.294689 0.250598 0.026 Uiso 1 1 calc R U . . .
C24 C 0.7816(6) 0.2041(5) 0.31789(15) 0.0149(11) Uani 1 1 d . . . . .
C23 C 0.7147(6) 0.2017(6) 0.28260(16) 0.0201(13) Uani 1 1 d . . . . .
C22 C 0.7570(8) 0.1043(7) 0.25821(18) 0.0271(15) Uani 1 1 d . . . . .
H22 H 0.714217 0.099401 0.234149 0.033 Uiso 1 1 calc R U . . .
C21 C 0.8563(8) 0.0182(6) 0.26822(18) 0.0266(16) Uani 1 1 d . . . . .
H21 H 0.882778 -0.044828 0.251012 0.032 Uiso 1 1 calc R U . . .
C20 C 0.8861(7) 0.1160(5) 0.32901(14) 0.0153(10) Uani 1 1 d . . . . .
C19 C 0.9215(7) 0.0210(6) 0.30425(18) 0.0214(13) Uani 1 1 d . . . . .
C18 C 1.0673(10) -0.1643(7) 0.2900(2) 0.040(2) Uani 1 1 d . . . . .
H18A H 0.984336 -0.217071 0.283964 0.059 Uiso 1 1 calc R U . . .
H18B H 1.142623 -0.214178 0.301977 0.059 Uiso 1 1 calc R U . . .
H18C H 1.105639 -0.127591 0.267001 0.059 Uiso 1 1 calc R U . . .
C17 C 1.0786(8) -0.0587(6) 0.3499(2) 0.0283(16) Uani 1 1 d . . . . .
H17 H 1.144843 -0.121245 0.357393 0.034 Uiso 1 1 calc R U . . .
C28 C 0.9954(7) 0.5012(6) 0.34494(18) 0.0199(13) Uani 1 1 d . . . . .
H28 H 0.898038 0.519442 0.338505 0.024 Uiso 1 1 calc R U . . .
C29 C 1.2330(7) 0.5285(6) 0.35122(19) 0.0230(14) Uani 1 1 d . . . . .
H29A H 1.263446 0.587684 0.370804 0.028 Uiso 1 1 calc R U . . .
H29B H 1.313530 0.516874 0.333350 0.028 Uiso 1 1 calc R U . . .
C30 C 1.1862(6) 0.4036(6) 0.36846(17) 0.0175(12) Uani 1 1 d . . . . .
H30 H 1.215617 0.400555 0.395301 0.021 Uiso 1 1 calc R U . . .
C31 C 1.2463(6) 0.2928(6) 0.34817(15) 0.0163(11) Uani 1 1 d . . . . .
C32 C 1.3506(6) 0.2168(7) 0.36514(16) 0.0223(12) Uani 1 1 d . . . . .
H32 H 1.380645 0.233638 0.389980 0.027 Uiso 1 1 calc R U . . .
C33 C 1.4096(7) 0.1183(6) 0.3461(2) 0.0285(15) Uani 1 1 d . . . . .
H33 H 1.479082 0.067016 0.358074 0.034 Uiso 1 1 calc R U . . .
C34 C 1.3683(8) 0.0933(6) 0.3097(2) 0.0286(14) Uani 1 1 d . . . . .
H34 H 1.410313 0.025831 0.296622 0.034 Uiso 1 1 calc R U . . .
C35 C 1.2656(7) 0.1671(6) 0.29251(18) 0.0229(13) Uani 1 1 d . . . . .
H35 H 1.237006 0.150459 0.267548 0.027 Uiso 1 1 calc R U . . .
C36 C 1.2049(6) 0.2650(6) 0.31178(15) 0.0169(11) Uani 1 1 d . . . . .
H36 H 1.133333 0.314458 0.299941 0.020 Uiso 1 1 calc R U . . .

loop_
_atom_site_aniso_label
_atom_site_aniso_U_11
_atom_site_aniso_U_22
_atom_site_aniso_U_33
_atom_site_aniso_U_23
_atom_site_aniso_U_13
_atom_site_aniso_U_12
Os1 0.01202(7) 0.01207(7) 0.00990(7) -0.00066(9) 0.00240(8) 0.00098(9)
C1 0.017(3) 0.023(4) 0.015(3) 0.001(2) 0.005(2) -0.001(2)
N1 0.016(2) 0.012(2) 0.012(2) -0.0029(18) 0.0030(16) -0.0007(18)
F1 0.071(3) 0.027(2) 0.028(2) 0.0100(18) 0.000(2) 0.013(2)
P1 0.0241(9) 0.0156(8) 0.0297(8) -0.0008(6) -0.0063(6) 0.0041(5)
O1 0.019(2) 0.044(3) 0.0233(19) 0.009(2) -0.0027(17) 0.001(3)
P2 0.0202(8) 0.0416(9) 0.0215(7) -0.0054(9) -0.0027(5) -0.0003(9)
C2 0.016(3) 0.017(3) 0.014(3) -0.002(2) 0.001(2) 0.000(2)
N2 0.042(3) 0.009(2) 0.029(3) -0.001(2) 0.021(3) 0.004(2)
F3A 0.067(6) 0.081(10) 0.101(13) 0.059(8) 0.041(6) 0.049(7)
F4A 0.152(14) 0.058(7) 0.055(7) 0.015(5) -0.053(8) -0.057(8)
F5A 0.067(6) 0.081(10) 0.101(13) 0.059(8) 0.041(6) 0.049(7)
F2A 0.152(14) 0.058(7) 0.055(7) 0.015(5) -0.053(8) -0.057(8)
F3B 0.020(3) 0.069(6) 0.082(8) 0.040(6) -0.002(3) 0.012(4)
F5B 0.020(3) 0.069(6) 0.082(8) 0.040(6) -0.002(3) 0.012(4)
F2B 0.125(10) 0.022(4) 0.027(4) -0.002(3) -0.018(5) 0.005(5)
F4B 0.125(10) 0.022(4) 0.027(4) -0.002(3) -0.018(5) 0.005(5)
O2 0.031(3) 0.022(2) 0.030(2) 0.0071(18) 0.007(2) -0.001(2)
C3 0.025(3) 0.015(3) 0.019(3) -0.001(2) -0.005(2) -0.001(2)
N3 0.015(2) 0.012(2) 0.009(2) -0.0027(17) -0.0012(17) -0.0010(18)
C4 0.021(3) 0.017(3) 0.017(3) -0.006(2) -0.005(2) 0.002(2)
N4 0.016(2) 0.019(2) 0.014(2) 0.0029(19) 0.0014(19) -0.0043(19)
C5 0.014(3) 0.019(3) 0.013(3) -0.002(2) -0.004(2) 0.003(2)
N5 0.017(3) 0.017(3) 0.014(2) -0.002(2) 0.0025(19) 0.001(2)
C6 0.011(3) 0.015(2) 0.007(2) -0.0025(18) -0.0031(19) -0.001(2)
F6 0.034(2) 0.034(2) 0.077(3) 0.030(2) 0.007(3) -0.003(2)
C7 0.012(3) 0.027(3) 0.015(3) -0.004(2) 0.003(2) 0.004(2)
F7 0.044(2) 0.069(3) 0.030(2) -0.021(2) -0.0196(18) 0.025(3)
C8 0.010(2) 0.027(3) 0.012(2) -0.002(2) 0.0022(17) 0.001(2)
C9 0.014(2) 0.020(3) 0.008(2) -0.002(2) -0.0024(17) 0.000(2)
F12A 0.037(4) 0.083(8) 0.035(4) -0.004(4) 0.009(3) -0.029(4)
F9A 0.037(4) 0.083(8) 0.035(4) -0.004(4) 0.009(3) -0.029(4)
F8A 0.093(7) 0.041(4) 0.028(4) -0.009(3) -0.004(4) 0.013(4)
F11A 0.093(7) 0.041(4) 0.028(4) -0.009(3) -0.004(4) 0.013(4)
F9B 0.027(4) 0.098(11) 0.034(5) -0.018(5) 0.001(3) -0.019(4)
F12B 0.027(4) 0.098(11) 0.034(5) -0.018(5) 0.001(3) -0.019(4)
F8B 0.066(8) 0.041(4) 0.041(7) 0.002(4) -0.028(6) -0.028(4)
F11B 0.066(8) 0.041(4) 0.041(7) 0.002(4) -0.028(6) -0.028(4)
F10 0.045(2) 0.047(2) 0.0262(18) 0.015(2) -0.0165(16) -0.026(2)
C10 0.013(2) 0.014(2) 0.0101(19) -0.0013(16) -0.001(2) -0.001(2)
C11 0.014(3) 0.027(3) 0.028(3) 0.011(2) 0.002(3) -0.006(3)
C12 0.025(4) 0.014(3) 0.025(3) 0.001(2) 0.004(2) -0.005(2)
C15 0.018(3) 0.015(3) 0.017(3) 0.001(2) 0.007(2) 0.001(2)
C14 0.014(3) 0.017(3) 0.008(2) -0.001(2) -0.0002(19) 0.000(2)
C13 0.023(3) 0.016(3) 0.023(3) -0.004(2) 0.009(2) 0.001(2)
C16 0.026(3) 0.021(3) 0.021(3) 0.003(3) 0.011(3) 0.006(3)
C27 0.016(3) 0.018(3) 0.017(3) -0.003(2) 0.000(2) 0.002(2)
C26 0.016(3) 0.027(3) 0.022(3) 0.004(3) -0.003(2) 0.000(2)
C25 0.022(3) 0.029(3) 0.015(2) 0.001(2) -0.004(2) -0.007(3)
C24 0.016(2) 0.015(3) 0.014(2) -0.003(2) 0.0086(19) -0.004(2)
C23 0.023(3) 0.023(3) 0.014(2) -0.004(2) 0.005(2) -0.009(2)
C22 0.034(4) 0.032(4) 0.016(3) -0.009(3) 0.009(3) -0.016(3)
C21 0.038(4) 0.022(3) 0.021(3) -0.011(2) 0.014(3) -0.013(3)
C20 0.018(2) 0.012(2) 0.016(2) -0.0012(18) 0.007(2) -0.006(3)
C19 0.025(3) 0.014(3) 0.026(3) -0.002(2) 0.013(2) -0.004(2)
C18 0.068(6) 0.020(3) 0.031(4) -0.006(3) 0.022(4) 0.010(3)
C17 0.032(4) 0.016(3) 0.037(4) 0.010(3) 0.015(3) 0.009(3)
C28 0.023(3) 0.016(3) 0.020(3) 0.003(2) 0.006(2) -0.001(2)
C29 0.024(3) 0.020(3) 0.025(3) 0.000(3) 0.009(3) -0.004(3)
C30 0.016(3) 0.022(3) 0.015(3) 0.002(2) 0.001(2) -0.004(2)
C31 0.015(2) 0.019(3) 0.014(2) 0.004(2) 0.0028(19) -0.003(2)
C32 0.015(3) 0.026(3) 0.026(3) 0.004(3) -0.001(2) 0.001(3)
C33 0.015(3) 0.024(3) 0.046(4) 0.011(3) 0.003(3) 0.006(2)
C34 0.022(3) 0.021(3) 0.043(4) 0.001(3) 0.015(3) 0.003(3)
C35 0.025(3) 0.021(3) 0.023(3) -0.004(3) 0.003(2) -0.004(3)
C36 0.019(2) 0.017(3) 0.015(2) 0.005(2) 0.0007(19) 0.004(2)

loop_
_atom_type_symbol
_atom_type_description
_atom_type_scat_dispersion_real
_atom_type_scat_dispersion_imag
_atom_type_scat_source
C C 0.0033 0.0016 'International Tables Vol C Tables 4.2.6.8 and 6.1.1.4'
H H 0.0000 0.0000 'International Tables Vol C Tables 4.2.6.8 and 6.1.1.4'
N N 0.0061 0.0033 'International Tables Vol C Tables 4.2.6.8 and 6.1.1.4'
O O 0.0106 0.0060 'International Tables Vol C Tables 4.2.6.8 and 6.1.1.4'
F F 0.0171 0.0103 'International Tables Vol C Tables 4.2.6.8 and 6.1.1.4'
P P 0.1023 0.0942 'International Tables Vol C Tables 4.2.6.8 and 6.1.1.4'
Os Os -1.2165 7.6030 'International Tables Vol C Tables 4.2.6.8 and 6.1.1.4'

loop_
_geom_angle_atom_site_label_1
_geom_angle_atom_site_label_2
_geom_angle_atom_site_label_3
_geom_angle
_geom_angle_site_symmetry_1
_geom_angle_site_symmetry_3
_geom_angle_publ_flag
C1 Os1 C15 91.1(3) . . ?
C1 Os1 C14 91.2(2) . . ?
C15 Os1 C14 93.5(2) . . ?
C1 Os1 N1 170.1(2) . . ?
C15 Os1 N1 79.5(2) . . ?
C14 Os1 N1 92.33(19) . . ?
C1 Os1 N5 92.6(2) . . ?
C15 Os1 N5 95.5(2) . . ?
C14 Os1 N5 170.2(2) . . ?
N1 Os1 N5 85.49(19) . . ?
C1 Os1 N3 99.1(2) . . ?
C15 Os1 N3 167.3(2) . . ?
C14 Os1 N3 78.7(2) . . ?
N1 Os1 N3 90.60(17) . . ?
N5 Os1 N3 91.69(19) . . ?
O1 C1 Os1 175.1(5) . . ?
C27 N1 C24 118.0(5) . . ?
C27 N1 Os1 129.3(4) . . ?
C24 N1 Os1 112.7(4) . . ?
F2A P1 F3A 97.8(12) . . ?
F5B P1 F2B 93.1(8) . . ?
F2A P1 F1 99.8(7) . . ?
F3A P1 F1 88.9(10) . . ?
F5B P1 F1 84.4(6) . . ?
F2B P1 F1 84.5(6) . . ?
F2A P1 F4A 172.5(12) . . ?
F3A P1 F4A 87.8(13) . . ?
F1 P1 F4A 85.2(10) . . ?
F5B P1 F4B 92.7(9) . . ?
F2B P1 F4B 172.5(10) . . ?
F1 P1 F4B 91.4(8) . . ?
F2A P1 F6 82.2(7) . . ?
F3A P1 F6 90.9(10) . . ?
F5B P1 F6 96.3(6) . . ?
F2B P1 F6 97.4(6) . . ?
F1 P1 F6 178.0(3) . . ?
F4A P1 F6 92.8(10) . . ?
F4B P1 F6 86.7(7) . . ?
F5B P1 F3B 175.9(8) . . ?
F2B P1 F3B 88.7(9) . . ?
F1 P1 F3B 92.2(9) . . ?
F4B P1 F3B 85.2(9) . . ?
F6 P1 F3B 87.1(9) . . ?
F2A P1 F5A 89.1(11) . . ?
F3A P1 F5A 171.8(9) . . ?
F1 P1 F5A 94.4(6) . . ?
F4A P1 F5A 85.0(12) . . ?
F6 P1 F5A 85.5(6) . . ?
F8A P2 F12A 97.6(14) . . ?
F11B P2 F12B 94.6(18) . . ?
F11B P2 F9B 102.4(9) . . ?
F12B P2 F9B 163(2) . . ?
F8A P2 F7 89.8(5) . . ?
F11B P2 F7 92.1(7) . . ?
F12A P2 F7 87.4(9) . . ?
F12B P2 F7 92.7(11) . . ?
F9B P2 F7 85.1(5) . . ?
F8A P2 F10 89.0(5) . . ?
F11B P2 F10 89.0(7) . . ?
F12A P2 F10 93.0(9) . . ?
F12B P2 F10 87.8(11) . . ?
F9B P2 F10 94.1(5) . . ?
F7 P2 F10 178.8(3) . . ?
F8A P2 F9A 93.3(7) . . ?
F12A P2 F9A 169.1(14) . . ?
F7 P2 F9A 93.4(4) . . ?
F10 P2 F9A 86.5(4) . . ?
F8A P2 F11A 177.9(7) . . ?
F12A P2 F11A 83.2(14) . . ?
F7 P2 F11A 88.3(6) . . ?
F10 P2 F11A 93.0(6) . . ?
F9A P2 F11A 85.9(8) . . ?
F11B P2 F8B 171.4(8) . . ?
F12B P2 F8B 77.7(19) . . ?
F9B P2 F8B 85.5(9) . . ?
F7 P2 F8B 92.0(6) . . ?
F10 P2 F8B 87.0(5) . . ?
N3 C2 C3 122.8(5) . . ?
N3 C2 H2 118.6 . . ?
C3 C2 H2 118.6 . . ?
C17 N2 C19 119.9(5) . . ?
C17 N2 C18 119.6(6) . . ?
C19 N2 C18 120.4(6) . . ?
C28 O2 C29 106.1(4) . . ?
C4 C3 C2 120.4(6) . . ?
C4 C3 H3 119.8 . . ?
C2 C3 H3 119.8 . . ?
C2 N3 C6 117.7(5) . . ?
C2 N3 Os1 129.5(4) . . ?
C6 N3 Os1 112.8(4) . . ?
C3 C4 C5 118.1(6) . . ?
C3 C4 H4 120.9 . . ?
C5 C4 H4 120.9 . . ?
C12 N4 C9 120.1(5) . . ?
C12 N4 C11 119.3(5) . . ?
C9 N4 C11 120.6(5) . . ?
C6 C5 C4 118.5(5) . . ?
C6 C5 C7 117.7(5) . . ?
C4 C5 C7 123.8(6) . . ?
C28 N5 C30 106.8(6) . . ?
C28 N5 Os1 130.0(5) . . ?
C30 N5 Os1 123.1(4) . . ?
N3 C6 C5 122.5(5) . . ?
N3 C6 C10 115.7(5) . . ?
C5 C6 C10 121.7(5) . . ?
C8 C7 C5 121.6(5) . . ?
C8 C7 H7 119.2 . . ?
C5 C7 H7 119.2 . . ?
C7 C8 C9 120.4(5) . . ?
C7 C8 H8 119.8 . . ?
C9 C8 H8 119.8 . . ?
N4 C9 C10 117.4(5) . . ?
N4 C9 C8 121.9(5) . . ?
C10 C9 C8 120.8(6) . . ?
C9 C10 C14 124.4(5) . . ?
C9 C10 C6 117.8(5) . . ?
C14 C10 C6 117.8(5) . . ?
N4 C11 H11A 109.5 . . ?
N4 C11 H11B 109.5 . . ?
H11A C11 H11B 109.5 . . ?
N4 C11 H11C 109.5 . . ?
H11A C11 H11C 109.5 . . ?
H11B C11 H11C 109.5 . . ?
N4 C12 C13 123.4(6) . . ?
N4 C12 H12 118.3 . . ?
C13 C12 H12 118.3 . . ?
C16 C15 C20 114.0(5) . . ?
C16 C15 Os1 131.4(5) . . ?
C20 C15 Os1 114.5(4) . . ?
C13 C14 C10 114.0(5) . . ?
C13 C14 Os1 131.2(4) . . ?
C10 C14 Os1 114.8(4) . . ?
C12 C13 C14 120.7(6) . . ?
C12 C13 H13 119.6 . . ?
C14 C13 H13 119.6 . . ?
C17 C16 C15 120.7(6) . . ?
C17 C16 H16 119.6 . . ?
C15 C16 H16 119.6 . . ?
N1 C27 C26 123.0(5) . . ?
N1 C27 H27 118.5 . . ?
C26 C27 H27 118.5 . . ?
C25 C26 C27 119.7(6) . . ?
C25 C26 H26 120.1 . . ?
C27 C26 H26 120.1 . . ?
C26 C25 C23 119.2(5) . . ?
C26 C25 H25 120.4 . . ?
C23 C25 H25 120.4 . . ?
N1 C24 C23 121.9(5) . . ?
N1 C24 C20 115.4(5) . . ?
C23 C24 C20 122.7(5) . . ?
C25 C23 C24 118.3(5) . . ?
C25 C23 C22 125.2(6) . . ?
C24 C23 C22 116.4(6) . . ?
C21 C22 C23 122.1(6) . . ?
C21 C22 H22 119.0 . . ?
C23 C22 H22 119.0 . . ?
C22 C21 C19 120.8(6) . . ?
C22 C21 H21 119.6 . . ?
C19 C21 H21 119.6 . . ?
C19 C20 C24 118.4(5) . . ?
C19 C20 C15 123.9(6) . . ?
C24 C20 C15 117.7(5) . . ?
N2 C19 C20 118.0(6) . . ?
N2 C19 C21 122.4(6) . . ?
C20 C19 C21 119.5(6) . . ?
N2 C18 H18A 109.5 . . ?
N2 C18 H18B 109.5 . . ?
H18A C18 H18B 109.5 . . ?
N2 C18 H18C 109.5 . . ?
H18A C18 H18C 109.5 . . ?
H18B C18 H18C 109.5 . . ?
N2 C17 C16 123.2(6) . . ?
N2 C17 H17 118.4 . . ?
C16 C17 H17 118.4 . . ?
N5 C28 O2 118.9(6) . . ?
N5 C28 H28 120.6 . . ?
O2 C28 H28 120.6 . . ?
O2 C29 C30 103.5(5) . . ?
O2 C29 H29A 111.1 . . ?
C30 C29 H29A 111.1 . . ?
O2 C29 H29B 111.1 . . ?
C30 C29 H29B 111.1 . . ?
H29A C29 H29B 109.0 . . ?
N5 C30 C31 111.8(5) . . ?
N5 C30 C29 102.3(5) . . ?
C31 C30 C29 113.4(5) . . ?
N5 C30 H30 109.7 . . ?
C31 C30 H30 109.7 . . ?
C29 C30 H30 109.7 . . ?
C36 C31 C32 118.0(6) . . ?
C36 C31 C30 121.4(5) . . ?
C32 C31 C30 120.6(5) . . ?
C33 C32 C31 120.6(6) . . ?
C33 C32 H32 119.7 . . ?
C31 C32 H32 119.7 . . ?
C32 C33 C34 120.5(6) . . ?
C32 C33 H33 119.8 . . ?
C34 C33 H33 119.8 . . ?
C35 C34 C33 119.8(6) . . ?
C35 C34 H34 120.1 . . ?
C33 C34 H34 120.1 . . ?
C36 C35 C34 119.8(6) . . ?
C36 C35 H35 120.1 . . ?
C34 C35 H35 120.1 . . ?
C35 C36 C31 121.4(6) . . ?
C35 C36 H36 119.3 . . ?
C31 C36 H36 119.3 . . ?

loop_
_geom_bond_atom_site_label_1
_geom_bond_atom_site_label_2
_geom_bond_distance
_geom_bond_site_symmetry_2
_geom_bond_publ_flag
Os1 C1 1.846(6) . ?
Os1 C15 2.005(6) . ?
Os1 C14 2.037(6) . ?
Os1 N1 2.160(4) . ?
Os1 N5 2.174(5) . ?
Os1 N3 2.193(5) . ?
C1 O1 1.150(7) . ?
N1 C27 1.330(7) . ?
N1 C24 1.372(7) . ?
F1 P1 1.589(4) . ?
P1 F2A 1.567(8) . ?
P1 F3A 1.567(9) . ?
P1 F5B 1.575(7) . ?
P1 F2B 1.584(7) . ?
P1 F4A 1.589(9) . ?
P1 F4B 1.589(8) . ?
P1 F6 1.592(4) . ?
P1 F3B 1.597(7) . ?
P1 F5A 1.610(8) . ?
P2 F8A 1.546(7) . ?
P2 F11B 1.562(9) . ?
P2 F12A 1.578(7) . ?
P2 F12B 1.585(9) . ?
P2 F9B 1.587(8) . ?
P2 F7 1.594(4) . ?
P2 F10 1.600(4) . ?
P2 F9A 1.617(7) . ?
P2 F11A 1.630(7) . ?
P2 F8B 1.657(8) . ?
C2 N3 1.332(7) . ?
C2 C3 1.396(8) . ?
C2 H2 0.9500 . ?
N2 C17 1.345(10) . ?
N2 C19 1.371(9) . ?
N2 C18 1.469(8) . ?
O2 C28 1.331(8) . ?
O2 C29 1.457(9) . ?
C3 C4 1.369(9) . ?
C3 H3 0.9500 . ?
N3 C6 1.365(7) . ?
C4 C5 1.406(8) . ?
C4 H4 0.9500 . ?
N4 C12 1.338(8) . ?
N4 C9 1.373(8) . ?
N4 C11 1.472(8) . ?
C5 C6 1.404(8) . ?
C5 C7 1.433(8) . ?
N5 C28 1.264(8) . ?
N5 C30 1.497(8) . ?
C6 C10 1.429(7) . ?
C7 C8 1.352(9) . ?
C7 H7 0.9500 . ?
C8 C9 1.420(8) . ?
C8 H8 0.9500 . ?
C9 C10 1.404(7) . ?
C10 C14 1.420(7) . ?
C11 H11A 0.9800 . ?
C11 H11B 0.9800 . ?
C11 H11C 0.9800 . ?
C12 C13 1.381(9) . ?
C12 H12 0.9500 . ?
C15 C16 1.412(9) . ?
C15 C20 1.427(8) . ?
C14 C13 1.405(8) . ?
C13 H13 0.9500 . ?
C16 C17 1.374(9) . ?
C16 H16 0.9500 . ?
C27 C26 1.394(8) . ?
C27 H27 0.9500 . ?
C26 C25 1.367(9) . ?
C26 H26 0.9500 . ?
C25 C23 1.397(9) . ?
C25 H25 0.9500 . ?
C24 C23 1.408(8) . ?
C24 C20 1.414(8) . ?
C23 C22 1.422(9) . ?
C22 C21 1.355(10) . ?
C22 H22 0.9500 . ?
C21 C19 1.425(9) . ?
C21 H21 0.9500 . ?
C20 C19 1.395(8) . ?
C18 H18A 0.9800 . ?
C18 H18B 0.9800 . ?
C18 H18C 0.9800 . ?
C17 H17 0.9500 . ?
C28 H28 0.9500 . ?
C29 C30 1.544(9) . ?
C29 H29A 0.9900 . ?
C29 H29B 0.9900 . ?
C30 C31 1.506(9) . ?
C30 H30 1.0000 . ?
C31 C36 1.392(8) . ?
C31 C32 1.404(8) . ?
C32 C33 1.375(9) . ?
C32 H32 0.9500 . ?
C33 C34 1.386(10) . ?
C33 H33 0.9500 . ?
C34 C35 1.384(10) . ?
C34 H34 0.9500 . ?
C35 C36 1.382(8) . ?
C35 H35 0.9500 . ?
C36 H36 0.9500 . ?

loop_
_geom_torsion_atom_site_label_1
_geom_torsion_atom_site_label_2
_geom_torsion_atom_site_label_3
_geom_torsion_atom_site_label_4
_geom_torsion
_geom_torsion_site_symmetry_1
_geom_torsion_site_symmetry_2
_geom_torsion_site_symmetry_3
_geom_torsion_site_symmetry_4
_geom_torsion_publ_flag
N3 C2 C3 C4 -1.2(9) . . . . ?
C3 C2 N3 C6 -0.6(8) . . . . ?
C3 C2 N3 Os1 -179.7(4) . . . . ?
C2 C3 C4 C5 1.9(8) . . . . ?
C3 C4 C5 C6 -0.9(8) . . . . ?
C3 C4 C5 C7 177.4(5) . . . . ?
C2 N3 C6 C5 1.7(8) . . . . ?
Os1 N3 C6 C5 -179.1(4) . . . . ?
C2 N3 C6 C10 -175.8(5) . . . . ?
Os1 N3 C6 C10 3.4(6) . . . . ?
C4 C5 C6 N3 -0.9(8) . . . . ?
C7 C5 C6 N3 -179.4(5) . . . . ?
C4 C5 C6 C10 176.4(5) . . . . ?
C7 C5 C6 C10 -2.1(8) . . . . ?
C6 C5 C7 C8 2.1(8) . . . . ?
C4 C5 C7 C8 -176.2(5) . . . . ?
C5 C7 C8 C9 -0.5(8) . . . . ?
C12 N4 C9 C10 -0.1(8) . . . . ?
C11 N4 C9 C10 177.8(5) . . . . ?
C12 N4 C9 C8 -180.0(5) . . . . ?
C11 N4 C9 C8 -2.0(8) . . . . ?
C7 C8 C9 N4 178.5(5) . . . . ?
C7 C8 C9 C10 -1.4(8) . . . . ?
N4 C9 C10 C14 0.5(8) . . . . ?
C8 C9 C10 C14 -179.6(5) . . . . ?
N4 C9 C10 C6 -178.4(5) . . . . ?
C8 C9 C10 C6 1.4(7) . . . . ?
N3 C6 C10 C9 177.8(4) . . . . ?
C5 C6 C10 C9 0.3(7) . . . . ?
N3 C6 C10 C14 -1.2(7) . . . . ?
C5 C6 C10 C14 -178.7(5) . . . . ?
C9 N4 C12 C13 -0.1(9) . . . . ?
C11 N4 C12 C13 -178.1(6) . . . . ?
C9 C10 C14 C13 -0.7(8) . . . . ?
C6 C10 C14 C13 178.3(5) . . . . ?
C9 C10 C14 Os1 179.2(4) . . . . ?
C6 C10 C14 Os1 -1.9(6) . . . . ?
N4 C12 C13 C14 -0.1(10) . . . . ?
C10 C14 C13 C12 0.4(8) . . . . ?
Os1 C14 C13 C12 -179.4(5) . . . . ?
C20 C15 C16 C17 4.4(9) . . . . ?
Os1 C15 C16 C17 -178.9(5) . . . . ?
C24 N1 C27 C26 -1.5(8) . . . . ?
Os1 N1 C27 C26 174.6(4) . . . . ?
N1 C27 C26 C25 1.2(9) . . . . ?
C27 C26 C25 C23 -0.3(9) . . . . ?
C27 N1 C24 C23 0.9(8) . . . . ?
Os1 N1 C24 C23 -175.8(4) . . . . ?
C27 N1 C24 C20 -179.6(5) . . . . ?
Os1 N1 C24 C20 3.7(6) . . . . ?
C26 C25 C23 C24 -0.2(8) . . . . ?
C26 C25 C23 C22 179.8(6) . . . . ?
N1 C24 C23 C25 -0.1(8) . . . . ?
C20 C24 C23 C25 -179.5(5) . . . . ?
N1 C24 C23 C22 179.9(5) . . . . ?
C20 C24 C23 C22 0.5(8) . . . . ?
C25 C23 C22 C21 179.9(6) . . . . ?
C24 C23 C22 C21 -0.1(9) . . . . ?
C23 C22 C21 C19 0.9(10) . . . . ?
N1 C24 C20 C19 178.9(5) . . . . ?
C23 C24 C20 C19 -1.7(8) . . . . ?
N1 C24 C20 C15 -1.7(7) . . . . ?
C23 C24 C20 C15 177.8(5) . . . . ?
C16 C15 C20 C19 -4.7(9) . . . . ?
Os1 C15 C20 C19 178.0(5) . . . . ?
C16 C15 C20 C24 175.9(5) . . . . ?
Os1 C15 C20 C24 -1.4(7) . . . . ?
C17 N2 C19 C20 2.0(9) . . . . ?
C18 N2 C19 C20 -177.4(6) . . . . ?
C17 N2 C19 C21 -179.5(6) . . . . ?
C18 N2 C19 C21 1.1(9) . . . . ?
C24 C20 C19 N2 -179.0(5) . . . . ?
C15 C20 C19 N2 1.6(9) . . . . ?
C24 C20 C19 C21 2.5(8) . . . . ?
C15 C20 C19 C21 -177.0(6) . . . . ?
C22 C21 C19 N2 179.4(6) . . . . ?
C22 C21 C19 C20 -2.2(9) . . . . ?
C19 N2 C17 C16 -2.3(10) . . . . ?
C18 N2 C17 C16 177.2(7) . . . . ?
C15 C16 C17 N2 -1.2(10) . . . . ?
C30 N5 C28 O2 -3.0(8) . . . . ?
Os1 N5 C28 O2 177.3(4) . . . . ?
C29 O2 C28 N5 -7.5(8) . . . . ?
C28 O2 C29 C30 13.8(6) . . . . ?
C28 N5 C30 C31 -110.3(6) . . . . ?
Os1 N5 C30 C31 69.4(6) . . . . ?
C28 N5 C30 C29 11.4(7) . . . . ?
Os1 N5 C30 C29 -168.9(4) . . . . ?
O2 C29 C30 N5 -15.0(6) . . . . ?
O2 C29 C30 C31 105.6(5) . . . . ?
N5 C30 C31 C36 48.9(8) . . . . ?
C29 C30 C31 C36 -66.2(7) . . . . ?
N5 C30 C31 C32 -133.6(6) . . . . ?
C29 C30 C31 C32 111.4(6) . . . . ?
C36 C31 C32 C33 0.1(9) . . . . ?
C30 C31 C32 C33 -177.5(6) . . . . ?
C31 C32 C33 C34 0.8(10) . . . . ?
C32 C33 C34 C35 -0.8(10) . . . . ?
C33 C34 C35 C36 -0.1(10) . . . . ?
C34 C35 C36 C31 1.0(9) . . . . ?
C32 C31 C36 C35 -1.0(9) . . . . ?
C30 C31 C36 C35 176.6(5) . . . . ?
